data_7035514
loop_
_publ_author_name
'Jenne, Carsten'
'Kirsch, Christoph'

_publ_section_title
;
 Alkoxy substituted halogenated closo-dodecaborates as anions for ionic
 liquids.
;
_journal_issue 29
_journal_name_full 'Dalton transactions (Cambridge, England : 2003)'
_journal_page_first 13119
_journal_page_last 13124
_journal_paper_doi 10.1039/c5dt01633a
_journal_volume 44
_journal_year 2015
_chemical_formula_moiety '2(C24 H20 P), B12 Cl11 O'
_chemical_formula_sum 'C48 H40 B12 Cl11 O P2'
_chemical_formula_weight 1214.41
_chemical_name_systematic
;
 ? 
;
_space_group_crystal_system monoclinic
_space_group_IT_number 14
_space_group_name_Hall '-P 2yn'
_space_group_name_H-M_alt 'P 1 21/n 1'
_symmetry_space_group_name_Hall '-P 2yn'
_symmetry_space_group_name_H-M 'P 1 21/n 1'
_atom_sites_solution_hydrogens geom
_audit_creation_date 2015-05-22
_audit_creation_method
;
Olex2 1.2
(compiled 2015.01.26 svn.r3150 for OlexSys, GUI svn.r4998)
;
_audit_update_record
;
2015-05-26 deposited with the CCDC.
2015-06-05 downloaded from the CCDC.
;
_cell_angle_alpha 90
_cell_angle_beta 100.432(2)
_cell_angle_gamma 90
_cell_formula_units_Z 2
_cell_length_a 14.9569(4)
_cell_length_b 10.1560(3)
_cell_length_c 18.0974(5)
_cell_measurement_reflns_used 6619
_cell_measurement_temperature 120.00(10)
_cell_measurement_theta_max 29.2040
_cell_measurement_theta_min 2.4310
_cell_volume 2703.60(13)
_computing_cell_refinement
;
CrysAlisPro, Agilent Technologies,
Version 1.171.37.31 (release 14-01-2014 CrysAlis171 .NET)
(compiled Jan 14 2014,18:38:05)
;
_computing_data_collection
;
CrysAlisPro, Agilent Technologies,
Version 1.171.37.31 (release 14-01-2014 CrysAlis171 .NET)
(compiled Jan 14 2014,18:38:05)
;
_computing_data_reduction
;
CrysAlisPro, Agilent Technologies,
Version 1.171.37.31 (release 14-01-2014 CrysAlis171 .NET)
(compiled Jan 14 2014,18:38:05)
;
_computing_molecular_graphics 'Olex2 (Dolomanov et al., 2009)'
_computing_publication_material 'Olex2 (Dolomanov et al., 2009)'
_computing_structure_refinement 'ShelXL (Sheldrick, 2008)'
_computing_structure_solution 'ShelXS (Sheldrick, 2008)'
_diffrn_ambient_environment N~2~
_diffrn_ambient_temperature 120
_diffrn_detector 'CCD plate'
_diffrn_detector_area_resol_mean 16.2705
_diffrn_detector_type Eos
_diffrn_measured_fraction_theta_full 0.992
_diffrn_measured_fraction_theta_max 0.838
_diffrn_measurement_details
;
  1 omega    4.00   81.00   1.0000   37.4150
omega____ theta____ kappa____ phi______ frames
    -       15.2805   57.0000  -90.0000 77

  2 omega   15.00   80.00   1.0000   37.4150
omega____ theta____ kappa____ phi______ frames
    -       15.2805   57.0000  120.0000 65

  3 omega   -3.00   51.00   1.0000   37.4150
omega____ theta____ kappa____ phi______ frames
    -       15.2805  -99.0000   60.0000 54

  4 omega   -2.00   54.00   1.0000   37.4150
omega____ theta____ kappa____ phi______ frames
    -       15.2805  -99.0000 -180.0000 56

  5 omega   23.00   53.00   1.0000   37.4150
omega____ theta____ kappa____ phi______ frames
    -       15.2805  -99.0000  120.0000 30
;
_diffrn_measurement_device 'four-circle diffractometer'
_diffrn_measurement_device_type 'Xcalibur, Eos, Gemini ultra'
_diffrn_measurement_method '\w scans'
_diffrn_orient_matrix_UB_11 -0.0115527000
_diffrn_orient_matrix_UB_12 0.0332842000
_diffrn_orient_matrix_UB_13 0.0314282000
_diffrn_orient_matrix_UB_21 0.0463769000
_diffrn_orient_matrix_UB_22 -0.0005228000
_diffrn_orient_matrix_UB_23 0.0177232000
_diffrn_orient_matrix_UB_31 0.0066426000
_diffrn_orient_matrix_UB_32 0.0613591000
_diffrn_orient_matrix_UB_33 -0.0168888000
_diffrn_radiation_monochromator graphite
_diffrn_radiation_probe x-ray
_diffrn_radiation_type MoK\a
_diffrn_radiation_wavelength 0.71073
_diffrn_reflns_av_R_equivalents 0.0235
_diffrn_reflns_av_unetI/netI 0.0304
_diffrn_reflns_laue_measured_fraction_full 0.992
_diffrn_reflns_laue_measured_fraction_max 0.838
_diffrn_reflns_limit_h_max 19
_diffrn_reflns_limit_h_min -18
_diffrn_reflns_limit_k_max 13
_diffrn_reflns_limit_k_min -12
_diffrn_reflns_limit_l_max 23
_diffrn_reflns_limit_l_min -25
_diffrn_reflns_number 15848
_diffrn_reflns_point_group_measured_fraction_full 0.992
_diffrn_reflns_point_group_measured_fraction_max 0.838
_diffrn_reflns_theta_full 25.000
_diffrn_reflns_theta_max 29.503
_diffrn_reflns_theta_min 1.949
_exptl_absorpt_coefficient_mu 0.663
_exptl_absorpt_correction_T_max 1.00000
_exptl_absorpt_correction_T_min 0.94718
_exptl_absorpt_correction_type multi-scan
_exptl_absorpt_process_details
;
CrysAlisPro, Agilent Technologies,
Version 1.171.37.31 (release 14-01-2014 CrysAlis171 .NET)
(compiled Jan 14 2014,18:38:05)
Empirical absorption correction using spherical harmonics,
 implemented in SCALE3 ABSPACK scaling algorithm.
;
_exptl_crystal_colour 'clear colourless'
_exptl_crystal_colour_lustre clear
_exptl_crystal_colour_primary colourless
_exptl_crystal_density_diffrn 1.492
_exptl_crystal_density_method 'not measured'
_exptl_crystal_description block
_exptl_crystal_F_000 1226
_exptl_crystal_size_max 0.2
_exptl_crystal_size_mid 0.1
_exptl_crystal_size_min 0.1
_refine_diff_density_max 0.590
_refine_diff_density_min -0.286
_refine_diff_density_rms 0.071
_refine_ls_extinction_method none
_refine_ls_goodness_of_fit_ref 1.107
_refine_ls_hydrogen_treatment constr
_refine_ls_matrix_type full
_refine_ls_number_parameters 332
_refine_ls_number_reflns 6304
_refine_ls_number_restraints 0
_refine_ls_restrained_S_all 1.107
_refine_ls_R_factor_all 0.0477
_refine_ls_R_factor_gt 0.0400
_refine_ls_shift/su_max 0.001
_refine_ls_shift/su_mean 0.000
_refine_ls_structure_factor_coef Fsqd
_refine_ls_weighting_details 'w=1/[\s^2^(Fo^2^)+(0.0327P)^2^+3.3960P+1.0000sin\q/\l] where P=(Fo^2^+2Fc^2^)/3'
_refine_ls_weighting_scheme calc
_refine_ls_wR_factor_gt 0.0924
_refine_ls_wR_factor_ref 0.0964
_reflns_Friedel_coverage 0.000
_reflns_number_gt 5531
_reflns_number_total 6304
_reflns_threshold_expression 'I > 2\s(I)'
_cod_data_source_file c5dt01633a2.cif
_cod_data_source_block cloh
_cod_depositor_comments 'Adding full bibliography for 7035514--7035519.cif.'
_cod_original_cell_volume 2703.59(12)
_cod_database_code 7035514
_shelx_space_group_comment
;
The symmetry employed for this shelxl refinement is uniquely defined
by the following loop, which should always be used as a source of
symmetry information in preference to the above space-group names.
They are only intended as comments.
;
_olex2_refinement_description
;
1. Fixed Uiso
 At 1.2 times of:
  All C(H) groups
2. Others
 Fixed Sof: B1(0.5) O1(0.5) Cl1(0.5) B1A(0.5)
3.a Aromatic/amide H refined with riding coordinates:
 C2(H2), C3(H3), C4(H4), C5(H5), C6(H6), C8(H8), C9(H9), C10(H10), C11(H11),
 C12(H12), C14(H14), C15(H15), C16(H16), C17(H17), C18(H18), C20(H20), C21(H21),
  C22(H22), C23(H23), C24(H24)
;
_shelx_shelxl_version_number 2014/7
_olex2_submission_special_instructions 'No special instructions were received'

loop_
_space_group_symop_operation_xyz
'x, y, z'
'-x+1/2, y+1/2, -z+1/2'
'-x, -y, -z'
'x-1/2, -y-1/2, z-1/2'

loop_
_atom_site_label
_atom_site_type_symbol
_atom_site_fract_x
_atom_site_fract_y
_atom_site_fract_z
_atom_site_U_iso_or_equiv
_atom_site_adp_type
_atom_site_occupancy
_atom_site_site_symmetry_order
_atom_site_calc_flag
_atom_site_refinement_flags_posn
_atom_site_refinement_flags_occupancy
_atom_site_disorder_assembly
_atom_site_disorder_group
C1 C 0.61280(14) 0.3967(2) 0.39411(12) 0.0169(4) Uani 1 1 d . . . .
C2 C 0.66487(15) 0.4406(2) 0.46157(13) 0.0227(5) Uani 1 1 d . . . .
H2 H 0.6551 0.4056 0.5081 0.027 Uiso 1 1 calc R . . .
C3 C 0.73099(17) 0.5357(3) 0.45995(15) 0.0309(6) Uani 1 1 d . . . .
H3 H 0.7669 0.5655 0.5056 0.037 Uiso 1 1 calc R . . .
C4 C 0.74480(17) 0.5869(3) 0.39282(16) 0.0339(6) Uani 1 1 d . . . .
H4 H 0.7905 0.6518 0.3924 0.041 Uiso 1 1 calc R . . .
C5 C 0.69272(17) 0.5451(3) 0.32553(15) 0.0300(6) Uani 1 1 d . . . .
H5 H 0.7021 0.5819 0.2793 0.036 Uiso 1 1 calc R . . .
C6 C 0.62699(16) 0.4492(2) 0.32627(13) 0.0246(5) Uani 1 1 d . . . .
H6 H 0.5916 0.4194 0.2804 0.030 Uiso 1 1 calc R . . .
C7 C 0.41615(14) 0.3425(2) 0.36167(12) 0.0171(4) Uani 1 1 d . . . .
C8 C 0.40495(15) 0.4768(2) 0.34763(12) 0.0200(4) Uani 1 1 d . . . .
H8 H 0.4564 0.5332 0.3532 0.024 Uiso 1 1 calc R . . .
C9 C 0.31806(16) 0.5281(3) 0.32536(14) 0.0264(5) Uani 1 1 d . . . .
H9 H 0.3102 0.6194 0.3147 0.032 Uiso 1 1 calc R . . .
C10 C 0.24314(16) 0.4464(3) 0.31876(14) 0.0298(6) Uani 1 1 d . . . .
H10 H 0.1839 0.4822 0.3039 0.036 Uiso 1 1 calc R . . .
C11 C 0.25333(16) 0.3130(3) 0.33349(14) 0.0292(6) Uani 1 1 d . . . .
H11 H 0.2013 0.2579 0.3293 0.035 Uiso 1 1 calc R . . .
C12 C 0.33958(16) 0.2600(2) 0.35433(14) 0.0252(5) Uani 1 1 d . . . .
H12 H 0.3469 0.1682 0.3636 0.030 Uiso 1 1 calc R . . .
C13 C 0.54400(14) 0.1484(2) 0.32409(12) 0.0170(4) Uani 1 1 d . . . .
C14 C 0.61690(15) 0.0606(2) 0.33947(13) 0.0223(5) Uani 1 1 d . . . .
H14 H 0.6551 0.0615 0.3875 0.027 Uiso 1 1 calc R . . .
C15 C 0.63396(16) -0.0274(2) 0.28539(14) 0.0248(5) Uani 1 1 d . . . .
H15 H 0.6840 -0.0862 0.2962 0.030 Uiso 1 1 calc R . . .
C16 C 0.57786(16) -0.0300(2) 0.21514(14) 0.0235(5) Uani 1 1 d . . . .
H16 H 0.5888 -0.0916 0.1783 0.028 Uiso 1 1 calc R . . .
C17 C 0.50598(16) 0.0575(2) 0.19901(13) 0.0231(5) Uani 1 1 d . . . .
H17 H 0.4681 0.0562 0.1508 0.028 Uiso 1 1 calc R . . .
C18 C 0.48857(16) 0.1476(2) 0.25278(13) 0.0205(5) Uani 1 1 d . . . .
H18 H 0.4395 0.2080 0.2412 0.025 Uiso 1 1 calc R . . .
C19 C 0.53443(15) 0.2122(2) 0.48628(12) 0.0187(4) Uani 1 1 d . . . .
C20 C 0.46469(16) 0.2403(2) 0.52531(13) 0.0221(5) Uani 1 1 d . . . .
H20 H 0.4102 0.2802 0.5001 0.027 Uiso 1 1 calc R . . .
C21 C 0.47499(17) 0.2099(2) 0.60127(14) 0.0264(5) Uani 1 1 d . . . .
H21 H 0.4274 0.2293 0.6280 0.032 Uiso 1 1 calc R . . .
C22 C 0.55430(18) 0.1516(2) 0.63825(14) 0.0264(5) Uani 1 1 d . . . .
H22 H 0.5609 0.1310 0.6902 0.032 Uiso 1 1 calc R . . .
C23 C 0.62406(17) 0.1232(2) 0.59966(13) 0.0251(5) Uani 1 1 d . . . .
H23 H 0.6782 0.0825 0.6251 0.030 Uiso 1 1 calc R . . .
C24 C 0.61501(16) 0.1542(2) 0.52375(13) 0.0238(5) Uani 1 1 d . . . .
H24 H 0.6632 0.1362 0.4975 0.029 Uiso 1 1 calc R . . .
P1 P 0.52720(4) 0.27237(5) 0.39158(3) 0.01517(12) Uani 1 1 d . . . .
B1 B 0.9416(5) 0.9251(8) 0.4266(4) 0.013(2) Uiso 0.5 1 d . P A 2
B2 B 0.98359(15) 0.8358(2) 0.50931(14) 0.0154(5) Uani 1 1 d . . . .
B3 B 0.97820(15) 0.9482(2) 0.58430(13) 0.0157(5) Uani 1 1 d . . . .
B4 B 0.93578(15) 1.1012(2) 0.54369(14) 0.0152(5) Uani 1 1 d . . . .
B5 B 0.91599(15) 1.0834(2) 0.44400(14) 0.0156(5) Uani 1 1 d . . . .
B6 B 0.89192(15) 0.9502(2) 0.50176(13) 0.0143(4) Uani 1 1 d . . . .
O1 O 0.8987(3) 0.8367(5) 0.3504(3) 0.0178(15) Uiso 0.5 1 d . P A 1
Cl1 Cl 0.88249(12) 0.84267(16) 0.34599(9) 0.0150(4) Uiso 0.5 1 d . P A 2
Cl2 Cl 0.96710(4) 0.66199(5) 0.51842(3) 0.02253(13) Uani 1 1 d . . . .
Cl3 Cl 0.95661(4) 0.89474(6) 0.67417(3) 0.02458(13) Uani 1 1 d . . . .
Cl4 Cl 0.86488(4) 1.20682(6) 0.58826(3) 0.02397(13) Uani 1 1 d . . . .
Cl5 Cl 0.82794(4) 1.17584(5) 0.38546(3) 0.02300(13) Uani 1 1 d . . . .
Cl6 Cl 0.77745(3) 0.89746(5) 0.50341(3) 0.01827(12) Uani 1 1 d . . . .
B1A B 0.9471(5) 0.9122(7) 0.4180(4) 0.010(2) Uiso 0.5 1 d . P A 1

loop_
_atom_site_aniso_label
_atom_site_aniso_U_11
_atom_site_aniso_U_22
_atom_site_aniso_U_33
_atom_site_aniso_U_23
_atom_site_aniso_U_13
_atom_site_aniso_U_12
C1 0.0128(9) 0.0170(10) 0.0207(11) -0.0017(8) 0.0027(8) -0.0024(8)
C2 0.0200(11) 0.0251(12) 0.0226(11) -0.0049(10) 0.0024(9) -0.0029(9)
C3 0.0222(12) 0.0400(15) 0.0296(13) -0.0161(12) 0.0023(10) -0.0106(11)
C4 0.0227(12) 0.0352(14) 0.0470(16) -0.0155(13) 0.0151(11) -0.0168(11)
C5 0.0305(13) 0.0313(13) 0.0312(13) -0.0033(11) 0.0136(10) -0.0118(11)
C6 0.0232(12) 0.0272(12) 0.0225(11) -0.0015(10) 0.0017(9) -0.0083(10)
C7 0.0130(10) 0.0208(11) 0.0168(10) 0.0008(9) 0.0007(8) -0.0023(8)
C8 0.0177(10) 0.0209(11) 0.0208(11) -0.0001(9) 0.0019(8) -0.0029(8)
C9 0.0251(12) 0.0250(12) 0.0282(13) 0.0030(10) 0.0027(10) 0.0046(10)
C10 0.0168(11) 0.0430(15) 0.0282(13) 0.0002(11) -0.0001(9) 0.0054(10)
C11 0.0164(11) 0.0396(15) 0.0305(13) 0.0012(11) 0.0010(9) -0.0091(10)
C12 0.0212(11) 0.0238(12) 0.0289(12) 0.0017(10) -0.0001(9) -0.0067(9)
C13 0.0155(10) 0.0168(10) 0.0190(10) 0.0000(8) 0.0044(8) -0.0054(8)
C14 0.0152(10) 0.0271(12) 0.0235(11) -0.0026(10) 0.0011(8) -0.0021(9)
C15 0.0179(11) 0.0257(12) 0.0309(13) -0.0024(10) 0.0047(9) 0.0019(9)
C16 0.0254(12) 0.0217(11) 0.0257(12) -0.0044(10) 0.0104(9) -0.0048(9)
C17 0.0266(12) 0.0202(11) 0.0215(11) 0.0002(9) 0.0020(9) -0.0056(9)
C18 0.0228(11) 0.0162(10) 0.0216(11) 0.0019(9) 0.0014(9) -0.0017(8)
C19 0.0219(11) 0.0162(10) 0.0180(10) 0.0007(8) 0.0035(8) -0.0021(8)
C20 0.0226(11) 0.0174(11) 0.0260(12) 0.0038(9) 0.0036(9) -0.0007(9)
C21 0.0316(13) 0.0227(12) 0.0277(12) 0.0035(10) 0.0124(10) -0.0007(10)
C22 0.0389(14) 0.0211(12) 0.0195(11) 0.0049(9) 0.0064(10) -0.0033(10)
C23 0.0290(12) 0.0221(12) 0.0228(12) 0.0041(10) 0.0005(9) 0.0029(10)
C24 0.0257(12) 0.0228(12) 0.0230(12) 0.0026(10) 0.0047(9) 0.0047(9)
P1 0.0134(2) 0.0150(3) 0.0165(3) 0.0005(2) 0.00092(19) -0.00241(19)
B2 0.0117(10) 0.0119(10) 0.0213(12) 0.0036(9) -0.0005(8) -0.0046(8)
B3 0.0128(10) 0.0178(11) 0.0151(11) 0.0036(9) -0.0010(8) -0.0054(9)
B4 0.0112(10) 0.0154(11) 0.0186(11) 0.0020(9) 0.0013(8) -0.0020(8)
B5 0.0104(10) 0.0144(11) 0.0200(11) 0.0044(9) -0.0025(8) -0.0022(8)
B6 0.0108(10) 0.0139(11) 0.0167(11) 0.0038(9) -0.0011(8) -0.0027(8)
Cl2 0.0198(3) 0.0123(2) 0.0325(3) 0.0061(2) -0.0034(2) -0.00465(19)
Cl3 0.0243(3) 0.0325(3) 0.0162(2) 0.0053(2) 0.0017(2) -0.0131(2)
Cl4 0.0161(2) 0.0244(3) 0.0312(3) -0.0076(2) 0.0036(2) -0.0011(2)
Cl5 0.0156(2) 0.0200(3) 0.0297(3) 0.0086(2) -0.0057(2) -0.00167(19)
Cl6 0.0107(2) 0.0195(3) 0.0242(3) 0.0013(2) 0.00197(18) -0.00506(18)

loop_
_atom_type_symbol
_atom_type_description
_atom_type_scat_dispersion_real
_atom_type_scat_dispersion_imag
_atom_type_scat_source
C C 0.0033 0.0016 'International Tables Vol C Tables 4.2.6.8 and 6.1.1.4'
H H 0.0000 0.0000 'International Tables Vol C Tables 4.2.6.8 and 6.1.1.4'
B B 0.0013 0.0007 'International Tables Vol C Tables 4.2.6.8 and 6.1.1.4'
Cl Cl 0.1484 0.1585 'International Tables Vol C Tables 4.2.6.8 and 6.1.1.4'
O O 0.0106 0.0060 'International Tables Vol C Tables 4.2.6.8 and 6.1.1.4'
P P 0.1023 0.0942 'International Tables Vol C Tables 4.2.6.8 and 6.1.1.4'

loop_
_geom_angle_atom_site_label_1
_geom_angle_atom_site_label_2
_geom_angle_atom_site_label_3
_geom_angle
_geom_angle_site_symmetry_1
_geom_angle_site_symmetry_3
C2 C1 P1 121.98(17) . .
C6 C1 C2 120.0(2) . .
C6 C1 P1 118.05(16) . .
C1 C2 H2 120.3 . .
C3 C2 C1 119.4(2) . .
C3 C2 H2 120.3 . .
C2 C3 H3 119.8 . .
C4 C3 C2 120.4(2) . .
C4 C3 H3 119.8 . .
C3 C4 H4 119.7 . .
C3 C4 C5 120.7(2) . .
C5 C4 H4 119.7 . .
C4 C5 H5 120.2 . .
C6 C5 C4 119.5(2) . .
C6 C5 H5 120.2 . .
C1 C6 H6 120.0 . .
C5 C6 C1 120.0(2) . .
C5 C6 H6 120.0 . .
C8 C7 C12 119.8(2) . .
C8 C7 P1 121.13(16) . .
C12 C7 P1 119.01(17) . .
C7 C8 H8 120.2 . .
C9 C8 C7 119.7(2) . .
C9 C8 H8 120.2 . .
C8 C9 H9 120.0 . .
C10 C9 C8 120.1(2) . .
C10 C9 H9 120.0 . .
C9 C10 H10 119.6 . .
C9 C10 C11 120.8(2) . .
C11 C10 H10 119.6 . .
C10 C11 H11 120.1 . .
C10 C11 C12 119.8(2) . .
C12 C11 H11 120.1 . .
C7 C12 H12 120.1 . .
C11 C12 C7 119.8(2) . .
C11 C12 H12 120.1 . .
C14 C13 C18 119.4(2) . .
C14 C13 P1 120.67(17) . .
C18 C13 P1 119.70(17) . .
C13 C14 H14 119.7 . .
C15 C14 C13 120.6(2) . .
C15 C14 H14 119.7 . .
C14 C15 H15 120.0 . .
C14 C15 C16 120.1(2) . .
C16 C15 H15 120.0 . .
C15 C16 H16 120.1 . .
C17 C16 C15 119.8(2) . .
C17 C16 H16 120.1 . .
C16 C17 H17 119.7 . .
C16 C17 C18 120.7(2) . .
C18 C17 H17 119.7 . .
C13 C18 H18 120.3 . .
C17 C18 C13 119.5(2) . .
C17 C18 H18 120.3 . .
C20 C19 C24 119.9(2) . .
C20 C19 P1 119.42(17) . .
C24 C19 P1 120.03(17) . .
C19 C20 H20 120.1 . .
C21 C20 C19 119.8(2) . .
C21 C20 H20 120.1 . .
C20 C21 H21 119.9 . .
C22 C21 C20 120.3(2) . .
C22 C21 H21 119.9 . .
C21 C22 H22 119.9 . .
C21 C22 C23 120.2(2) . .
C23 C22 H22 119.9 . .
C22 C23 H23 119.9 . .
C22 C23 C24 120.2(2) . .
C24 C23 H23 119.9 . .
C19 C24 H24 120.2 . .
C23 C24 C19 119.6(2) . .
C23 C24 H24 120.2 . .
C1 P1 C7 110.20(10) . .
C1 P1 C13 108.83(10) . .
C1 P1 C19 107.13(10) . .
C7 P1 C13 107.88(10) . .
C7 P1 C19 108.26(10) . .
C13 P1 C19 114.52(10) . .
B2 B1 B3 108.6(4) . 3_776
B2 B1 B4 59.6(3) . 3_776
B2 B1 Cl1 120.2(5) . .
B3 B1 B4 58.9(3) 3_776 3_776
B5 B1 B2 112.8(5) . .
B5 B1 B3 61.2(3) . 3_776
B5 B1 B4 109.3(4) . 3_776
B5 B1 Cl1 120.3(5) . .
B6 B1 B2 62.2(3) . .
B6 B1 B3 112.4(5) . 3_776
B6 B1 B4 110.4(4) . 3_776
B6 B1 B5 63.8(3) . .
B6 B1 Cl1 120.6(5) . .
Cl1 B1 B3 119.5(5) . 3_776
Cl1 B1 B4 119.7(5) . 3_776
B1 B2 B3 104.9(3) . .
B1 B2 B4 62.1(3) . 3_776
B1 B2 B5 107.7(3) . 3_776
B1 B2 B6 56.7(3) . .
B1 B2 Cl2 123.3(3) . .
B3 B2 B4 107.83(16) . 3_776
B3 B2 Cl2 122.22(16) . .
B3 B2 B1A 111.8(3) . .
B4 B2 Cl2 121.22(16) 3_776 .
B4 B2 B1A 58.7(3) 3_776 .
B5 B2 B3 59.76(13) 3_776 .
B5 B2 B4 59.89(13) 3_776 3_776
B5 B2 Cl2 121.79(15) 3_776 .
B5 B2 B1A 108.9(3) 3_776 .
B6 B2 B3 60.13(13) . .
B6 B2 B4 108.02(16) . 3_776
B6 B2 B5 107.84(16) . 3_776
B6 B2 Cl2 122.10(15) . .
B6 B2 B1A 63.4(3) . .
Cl2 B2 B1A 118.7(3) . .
B1 B3 Cl3 123.3(3) 3_776 .
B2 B3 B1 104.6(3) . 3_776
B2 B3 B6 59.86(13) . .
B2 B3 Cl3 122.29(15) . .
B2 B3 B1A 111.7(3) . 3_776
B4 B3 B1 61.7(3) . 3_776
B4 B3 B2 107.75(16) . .
B4 B3 B6 59.83(13) . .
B4 B3 Cl3 121.77(16) . .
B4 B3 B1A 58.9(3) . 3_776
B5 B3 B1 56.7(3) 3_776 3_776
B5 B3 B2 60.06(13) 3_776 .
B5 B3 B4 107.89(16) 3_776 .
B5 B3 B6 107.86(17) 3_776 .
B5 B3 Cl3 121.37(15) 3_776 .
B5 B3 B1A 63.2(3) 3_776 3_776
B6 B3 B1 107.2(3) . 3_776
B6 B3 Cl3 122.55(15) . .
B6 B3 B1A 109.1(3) . 3_776
Cl3 B3 B1A 118.0(3) . 3_776
B2 B4 B1 58.3(3) 3_776 3_776
B2 B4 Cl4 122.42(15) 3_776 .
B3 B4 B1 59.4(3) . 3_776
B3 B4 B2 107.94(16) . 3_776
B3 B4 Cl4 121.93(16) . .
B5 B4 B1 104.8(3) . 3_776
B5 B4 B2 59.91(13) . 3_776
B5 B4 B3 108.06(17) . .
B5 B4 Cl4 120.69(15) . .
B6 B4 B1 105.7(3) . 3_776
B6 B4 B2 108.13(17) . 3_776
B6 B4 B3 60.18(13) . .
B6 B4 B5 60.10(13) . .
B6 B4 Cl4 120.17(15) . .
Cl4 B4 B1 126.5(3) . 3_776
B1A B4 B2 61.4(3) 3_776 3_776
B1A B4 B3 61.2(3) 3_776 .
B1A B4 B5 111.1(3) 3_776 .
B1A B4 B6 111.3(3) 3_776 .
B1A B4 Cl4 119.5(3) 3_776 .
B1 B5 B2 108.9(3) . 3_776
B1 B5 B3 62.1(3) . 3_776
B1 B5 B4 106.4(3) . .
B1 B5 B6 57.8(3) . .
B1 B5 Cl5 123.5(3) . .
B2 B5 B6 108.22(16) 3_776 .
B2 B5 Cl5 120.20(15) 3_776 .
B2 B5 B1A 108.6(3) 3_776 .
B3 B5 B2 60.18(13) 3_776 3_776
B3 B5 B4 108.43(16) 3_776 .
B3 B5 B6 108.42(16) 3_776 .
B3 B5 Cl5 121.31(15) 3_776 .
B3 B5 B1A 59.2(2) 3_776 .
B4 B5 B2 60.21(13) . 3_776
B4 B5 B6 59.91(13) . .
B4 B5 Cl5 120.86(16) . .
B4 B5 B1A 110.1(3) . .
B6 B5 Cl5 122.46(15) . .
B6 B5 B1A 62.1(3) . .
Cl5 B5 B1A 121.5(3) . .
B1 B6 B2 61.2(3) . .
B1 B6 B3 108.4(3) . .
B1 B6 B4 107.0(3) . .
B1 B6 B5 58.4(3) . .
B1 B6 Cl6 121.9(3) . .
B2 B6 B3 60.01(13) . .
B2 B6 B5 107.74(16) . .
B2 B6 Cl6 121.69(15) . .
B2 B6 B1A 59.2(2) . .
B3 B6 Cl6 121.84(15) . .
B3 B6 B1A 108.3(3) . .
B4 B6 B2 108.01(15) . .
B4 B6 B3 59.99(13) . .
B4 B6 B5 60.00(13) . .
B4 B6 Cl6 121.81(16) . .
B4 B6 B1A 109.7(3) . .
B5 B6 B3 107.82(16) . .
B5 B6 Cl6 121.91(15) . .
B5 B6 B1A 61.5(3) . .
Cl6 B6 B1A 120.4(3) . .
B2 B1A B5 102.3(4) . .
B2 B1A B6 57.4(2) . .
B3 B1A B2 105.6(4) 3_776 .
B3 B1A B5 57.6(3) 3_776 .
B3 B1A B6 102.6(4) 3_776 .
B4 B1A B2 59.8(3) 3_776 .
B4 B1A B3 59.8(3) 3_776 3_776
B4 B1A B5 104.2(4) 3_776 .
B4 B1A B6 104.2(4) 3_776 .
B5 B1A B6 56.5(3) . .
O1 B1A B2 122.7(5) . .
O1 B1A B3 125.9(5) . 3_776
O1 B1A B4 125.0(5) . 3_776
O1 B1A B5 124.6(5) . .
O1 B1A B6 122.5(5) . .

loop_
_geom_bond_atom_site_label_1
_geom_bond_atom_site_label_2
_geom_bond_distance
_geom_bond_site_symmetry_2
C1 C2 1.397(3) .
C1 C6 1.390(3) .
C1 P1 1.793(2) .
C2 H2 0.9500 .
C2 C3 1.386(3) .
C3 H3 0.9500 .
C3 C4 1.371(4) .
C4 H4 0.9500 .
C4 C5 1.388(4) .
C5 H5 0.9500 .
C5 C6 1.386(3) .
C6 H6 0.9500 .
C7 C8 1.392(3) .
C7 C12 1.405(3) .
C7 P1 1.798(2) .
C8 H8 0.9500 .
C8 C9 1.390(3) .
C9 H9 0.9500 .
C9 C10 1.382(4) .
C10 H10 0.9500 .
C10 C11 1.383(4) .
C11 H11 0.9500 .
C11 C12 1.386(3) .
C12 H12 0.9500 .
C13 C14 1.397(3) .
C13 C18 1.402(3) .
C13 P1 1.803(2) .
C14 H14 0.9500 .
C14 C15 1.383(3) .
C15 H15 0.9500 .
C15 C16 1.391(3) .
C16 H16 0.9500 .
C16 C17 1.385(3) .
C17 H17 0.9500 .
C17 C18 1.394(3) .
C18 H18 0.9500 .
C19 C20 1.391(3) .
C19 C24 1.401(3) .
C19 P1 1.804(2) .
C20 H20 0.9500 .
C20 C21 1.390(3) .
C21 H21 0.9500 .
C21 C22 1.385(4) .
C22 H22 0.9500 .
C22 C23 1.387(4) .
C23 H23 0.9500 .
C23 C24 1.392(3) .
C24 H24 0.9500 .
B1 B2 1.766(8) .
B1 B3 1.793(8) 3_776
B1 B4 1.834(8) 3_776
B1 B5 1.695(8) .
B1 B6 1.684(8) .
B1 Cl1 1.773(8) .
B2 B3 1.786(4) .
B2 B4 1.790(3) 3_776
B2 B5 1.784(3) 3_776
B2 B6 1.784(3) .
B2 Cl2 1.794(2) .
B2 B1A 1.818(8) .
B3 B4 1.785(3) .
B3 B5 1.779(3) 3_776
B3 B6 1.788(3) .
B3 Cl3 1.799(2) .
B3 B1A 1.811(8) 3_776
B4 B5 1.784(3) .
B4 B6 1.782(3) .
B4 Cl4 1.799(3) .
B4 B1A 1.769(8) 3_776
B5 B6 1.786(3) .
B5 Cl5 1.798(2) .
B5 B1A 1.882(8) .
B6 Cl6 1.799(2) .
B6 B1A 1.892(8) .
O1 B1A 1.512(9) .

loop_
_geom_torsion_atom_site_label_1
_geom_torsion_atom_site_label_2
_geom_torsion_atom_site_label_3
_geom_torsion_atom_site_label_4
_geom_torsion
_geom_torsion_site_symmetry_1
_geom_torsion_site_symmetry_4
C1 C2 C3 C4 0.5(4) . .
C2 C1 C6 C5 0.0(4) . .
C2 C1 P1 C7 111.54(19) . .
C2 C1 P1 C13 -130.35(19) . .
C2 C1 P1 C19 -6.0(2) . .
C2 C3 C4 C5 0.3(4) . .
C3 C4 C5 C6 -0.9(4) . .
C4 C5 C6 C1 0.7(4) . .
C6 C1 C2 C3 -0.6(3) . .
C6 C1 P1 C7 -68.8(2) . .
C6 C1 P1 C13 49.3(2) . .
C6 C1 P1 C19 173.66(18) . .
C7 C8 C9 C10 1.4(4) . .
C8 C7 C12 C11 -0.3(4) . .
C8 C7 P1 C1 -3.1(2) . .
C8 C7 P1 C13 -121.77(19) . .
C8 C7 P1 C19 113.79(19) . .
C8 C9 C10 C11 -0.5(4) . .
C9 C10 C11 C12 -0.7(4) . .
C10 C11 C12 C7 1.1(4) . .
C12 C7 C8 C9 -0.9(3) . .
C12 C7 P1 C1 178.54(18) . .
C12 C7 P1 C13 59.9(2) . .
C12 C7 P1 C19 -64.6(2) . .
C13 C14 C15 C16 -0.5(4) . .
C14 C13 C18 C17 1.4(3) . .
C14 C13 P1 C1 72.2(2) . .
C14 C13 P1 C7 -168.23(18) . .
C14 C13 P1 C19 -47.6(2) . .
C14 C15 C16 C17 1.2(4) . .
C15 C16 C17 C18 -0.6(4) . .
C16 C17 C18 C13 -0.7(3) . .
C18 C13 C14 C15 -0.8(3) . .
C18 C13 P1 C1 -101.78(19) . .
C18 C13 P1 C7 17.8(2) . .
C18 C13 P1 C19 138.38(18) . .
C19 C20 C21 C22 -0.1(4) . .
C20 C19 C24 C23 1.0(3) . .
C20 C19 P1 C1 110.78(19) . .
C20 C19 P1 C7 -8.0(2) . .
C20 C19 P1 C13 -128.43(18) . .
C20 C21 C22 C23 0.0(4) . .
C21 C22 C23 C24 0.6(4) . .
C22 C23 C24 C19 -1.1(4) . .
C24 C19 C20 C21 -0.4(3) . .
C24 C19 P1 C1 -60.2(2) . .
C24 C19 P1 C7 -178.99(18) . .
C24 C19 P1 C13 60.6(2) . .
P1 C1 C2 C3 179.08(19) . .
P1 C1 C6 C5 -179.7(2) . .
P1 C7 C8 C9 -179.31(18) . .
P1 C7 C12 C11 178.10(19) . .
P1 C13 C14 C15 -174.79(18) . .
P1 C13 C18 C17 175.44(17) . .
P1 C19 C20 C21 -171.40(18) . .
P1 C19 C24 C23 171.93(18) . .
B1 B2 B3 B1 -65.7(5) . 3_776
B1 B2 B3 B4 -1.3(3) . .
B1 B2 B3 B5 -102.1(3) . 3_776
B1 B2 B3 B6 36.0(3) . .
B1 B2 B3 Cl3 147.6(3) . .
B1 B2 B6 B3 -137.2(3) . .
B1 B2 B6 B4 -99.9(3) . .
B1 B2 B6 B5 -36.5(3) . .
B1 B2 B6 Cl6 111.7(4) . .
B1 B3 B4 B2 33.6(3) 3_776 3_776
B1 B3 B4 B5 96.9(3) 3_776 .
B1 B3 B4 B6 134.6(3) 3_776 .
B1 B3 B4 Cl4 -116.4(3) 3_776 .
B1 B3 B6 B1 58.4(5) 3_776 .
B1 B3 B6 B2 97.2(3) 3_776 .
B1 B3 B6 B4 -41.0(3) 3_776 .
B1 B3 B6 B5 -3.4(3) 3_776 .
B1 B3 B6 Cl6 -152.0(3) 3_776 .
B1 B4 B5 B1 64.2(5) 3_776 .
B1 B4 B5 B2 -38.6(3) 3_776 3_776
B1 B4 B5 B3 -1.2(3) 3_776 3_776
B1 B4 B5 B6 99.8(3) 3_776 .
B1 B4 B5 Cl5 -148.1(3) 3_776 .
B1 B4 B6 B1 -62.3(5) 3_776 .
B1 B4 B6 B2 2.2(3) 3_776 .
B1 B4 B6 B3 39.5(3) 3_776 .
B1 B4 B6 B5 -98.3(3) 3_776 .
B1 B4 B6 Cl6 150.5(3) 3_776 .
B1 B5 B6 B2 37.7(3) . .
B1 B5 B6 B3 101.1(3) . .
B1 B5 B6 B4 138.6(3) . .
B1 B5 B6 Cl6 -110.4(4) . .
B2 B1 B5 B2 60.4(5) . 3_776
B2 B1 B5 B3 99.5(4) . 3_776
B2 B1 B5 B4 -3.0(5) . .
B2 B1 B5 B6 -39.6(3) . .
B2 B1 B5 Cl5 -149.7(3) . .
B2 B1 B6 B3 38.3(3) . .
B2 B1 B6 B4 101.6(2) . .
B2 B1 B6 B5 138.3(3) . .
B2 B1 B6 Cl6 -111.3(2) . .
B2 B3 B4 B1 -97.4(3) . 3_776
B2 B3 B4 B2 -63.8(2) . 3_776
B2 B3 B4 B5 -0.5(2) . .
B2 B3 B4 B6 37.24(15) . .
B2 B3 B4 Cl4 146.23(15) . .
B2 B3 B4 B1A -105.1(3) . 3_776
B2 B3 B6 B1 -38.8(3) . .
B2 B3 B6 B4 -138.20(17) . .
B2 B3 B6 B5 -100.60(18) . .
B2 B3 B6 Cl6 110.83(19) . .
B2 B3 B6 B1A -35.6(3) . .
B2 B4 B5 B1 102.8(3) 3_776 .
B2 B4 B5 B3 37.38(16) 3_776 3_776
B2 B4 B5 B6 138.44(17) 3_776 .
B2 B4 B5 Cl5 -109.46(18) 3_776 .
B2 B4 B5 B1A 100.5(3) 3_776 .
B2 B4 B6 B1 -1.1(3) 3_776 .
B2 B4 B6 B2 63.3(2) 3_776 .
B2 B4 B6 B3 100.71(17) 3_776 .
B2 B4 B6 B5 -37.16(15) 3_776 .
B2 B4 B6 Cl6 -148.26(15) 3_776 .
B2 B4 B6 B1A 0.5(3) 3_776 .
B2 B5 B6 B1 -101.3(4) 3_776 .
B2 B5 B6 B2 -63.6(2) 3_776 .
B2 B5 B6 B3 -0.3(2) 3_776 .
B2 B5 B6 B4 37.31(16) 3_776 .
B2 B5 B6 Cl6 148.26(16) 3_776 .
B2 B5 B6 B1A -101.8(3) 3_776 .
B2 B5 B1A B2 65.0(4) 3_776 .
B2 B5 B1A B3 -35.8(2) 3_776 3_776
B2 B5 B1A B4 3.4(4) 3_776 3_776
B2 B5 B1A B6 101.3(2) 3_776 .
B2 B5 B1A O1 -149.7(5) 3_776 .
B2 B6 B1A B3 -100.6(4) . 3_776
B2 B6 B1A B4 -39.0(3) . 3_776
B2 B6 B1A B5 -136.7(3) . .
B2 B6 B1A O1 110.6(6) . .
B3 B1 B2 B3 68.6(4) 3_776 .
B3 B1 B2 B4 -34.0(3) 3_776 3_776
B3 B1 B2 B5 6.1(5) 3_776 3_776
B3 B1 B2 B6 106.1(5) 3_776 .
B3 B1 B2 Cl2 -144.7(3) 3_776 .
B3 B1 B5 B2 -39.0(3) 3_776 3_776
B3 B1 B5 B4 -102.5(2) 3_776 .
B3 B1 B5 B6 -139.1(3) 3_776 .
B3 B1 B5 Cl5 110.8(3) 3_776 .
B3 B1 B6 B2 -99.9(4) 3_776 .
B3 B1 B6 B3 -61.6(5) 3_776 .
B3 B1 B6 B4 1.6(5) 3_776 .
B3 B1 B6 B5 38.4(3) 3_776 .
B3 B1 B6 Cl6 148.7(3) 3_776 .
B3 B2 B6 B1 137.2(3) . .
B3 B2 B6 B4 37.37(15) . .
B3 B2 B6 B5 100.74(17) . .
B3 B2 B6 Cl6 -111.08(19) . .
B3 B2 B6 B1A 140.0(3) . .
B3 B2 B1A B3 58.3(4) . 3_776
B3 B2 B1A B4 98.2(2) . 3_776
B3 B2 B1A B5 -1.1(4) . .
B3 B2 B1A B6 -36.9(2) . .
B3 B2 B1A O1 -147.3(5) . .
B3 B4 B5 B1 2.1(3) . .
B3 B4 B5 B2 -100.69(17) . 3_776
B3 B4 B5 B3 -63.3(2) . 3_776
B3 B4 B5 B6 37.74(15) . .
B3 B4 B5 Cl5 149.85(15) . .
B3 B4 B5 B1A -0.2(3) . .
B3 B4 B6 B1 -101.8(3) . .
B3 B4 B6 B2 -37.38(16) . .
B3 B4 B6 B5 -137.87(17) . .
B3 B4 B6 Cl6 111.02(19) . .
B3 B4 B6 B1A -100.3(3) . .
B3 B5 B6 B1 -37.6(3) 3_776 .
B3 B5 B6 B2 0.1(2) 3_776 .
B3 B5 B6 B3 63.5(2) 3_776 .
B3 B5 B6 B4 101.07(17) 3_776 .
B3 B5 B6 Cl6 -147.98(16) 3_776 .
B3 B5 B6 B1A -38.1(3) 3_776 .
B3 B5 B1A B2 100.8(4) 3_776 .
B3 B5 B1A B4 39.2(3) 3_776 3_776
B3 B5 B1A B6 137.1(3) 3_776 .
B3 B5 B1A O1 -113.9(6) 3_776 .
B3 B6 B1A B2 35.9(2) . .
B3 B6 B1A B3 -64.7(4) . 3_776
B3 B6 B1A B4 -3.1(4) . 3_776
B3 B6 B1A B5 -100.8(2) . .
B3 B6 B1A O1 146.6(5) . .
B4 B1 B2 B3 102.5(2) 3_776 .
B4 B1 B2 B5 40.1(3) 3_776 3_776
B4 B1 B2 B6 140.1(3) 3_776 .
B4 B1 B2 Cl2 -110.7(3) 3_776 .
B4 B1 B5 B2 -3.8(5) 3_776 3_776
B4 B1 B5 B3 35.3(3) 3_776 3_776
B4 B1 B5 B4 -67.3(4) 3_776 .
B4 B1 B5 B6 -103.8(4) 3_776 .
B4 B1 B5 Cl5 146.0(3) 3_776 .
B4 B1 B6 B2 -36.2(3) 3_776 .
B4 B1 B6 B3 2.1(5) 3_776 .
B4 B1 B6 B4 65.4(4) 3_776 .
B4 B1 B6 B5 102.2(5) 3_776 .
B4 B1 B6 Cl6 -147.5(3) 3_776 .
B4 B2 B3 B1 -0.7(3) 3_776 3_776
B4 B2 B3 B4 63.7(2) 3_776 .
B4 B2 B3 B5 -37.10(15) 3_776 3_776
B4 B2 B3 B6 100.95(17) 3_776 .
B4 B2 B3 Cl3 -147.39(15) 3_776 .
B4 B2 B3 B1A 0.8(3) 3_776 3_776
B4 B2 B6 B1 36.6(3) 3_776 .
B4 B2 B6 B3 -100.63(17) 3_776 .
B4 B2 B6 B4 -63.3(2) 3_776 .
B4 B2 B6 B5 0.1(2) 3_776 .
B4 B2 B6 Cl6 148.29(16) 3_776 .
B4 B2 B6 B1A 39.3(3) 3_776 .
B4 B2 B1A B3 -39.9(3) 3_776 3_776
B4 B2 B1A B5 -99.3(4) 3_776 .
B4 B2 B1A B6 -135.1(3) 3_776 .
B4 B2 B1A O1 114.5(6) 3_776 .
B4 B3 B6 B1 99.4(3) . .
B4 B3 B6 B2 138.20(17) . .
B4 B3 B6 B5 37.60(16) . .
B4 B3 B6 Cl6 -110.97(19) . .
B4 B3 B6 B1A 102.6(3) . .
B4 B5 B6 B1 -138.6(3) . .
B4 B5 B6 B2 -100.96(17) . .
B4 B5 B6 B3 -37.60(16) . .
B4 B5 B6 Cl6 110.95(19) . .
B4 B5 B6 B1A -139.1(3) . .
B4 B5 B1A B2 0.8(4) . .
B4 B5 B1A B3 -100.0(2) . 3_776
B4 B5 B1A B4 -60.8(4) . 3_776
B4 B5 B1A B6 37.1(2) . .
B4 B5 B1A O1 146.1(5) . .
B4 B6 B1A B2 99.7(2) . .
B4 B6 B1A B3 -0.9(4) . 3_776
B4 B6 B1A B4 60.8(4) . 3_776
B4 B6 B1A B5 -37.0(2) . .
B4 B6 B1A O1 -149.6(5) . .
B5 B1 B2 B3 2.7(5) . .
B5 B1 B2 B4 -99.8(5) . 3_776
B5 B1 B2 B5 -59.7(5) . 3_776
B5 B1 B2 B6 40.3(3) . .
B5 B1 B2 Cl2 149.5(3) . .
B5 B1 B6 B2 -138.3(3) . .
B5 B1 B6 B3 -100.0(2) . .
B5 B1 B6 B4 -36.7(3) . .
B5 B1 B6 Cl6 110.4(3) . .
B5 B2 B3 B1 36.4(3) 3_776 3_776
B5 B2 B3 B4 100.82(17) 3_776 .
B5 B2 B3 B6 138.05(17) 3_776 .
B5 B2 B3 Cl3 -110.29(18) 3_776 .
B5 B2 B3 B1A 37.9(3) 3_776 3_776
B5 B2 B6 B1 99.9(3) 3_776 .
B5 B2 B6 B3 -37.35(15) 3_776 .
B5 B2 B6 B4 0.0(2) 3_776 .
B5 B2 B6 B5 63.4(2) 3_776 .
B5 B2 B6 Cl6 -148.43(16) 3_776 .
B5 B2 B6 B1A 102.6(3) 3_776 .
B5 B2 B1A B3 -5.8(5) 3_776 3_776
B5 B2 B1A B4 34.1(3) 3_776 3_776
B5 B2 B1A B5 -65.2(4) 3_776 .
B5 B2 B1A B6 -101.0(2) 3_776 .
B5 B2 B1A O1 148.6(5) 3_776 .
B5 B3 B4 B1 -33.9(3) 3_776 3_776
B5 B3 B4 B2 -0.4(2) 3_776 3_776
B5 B3 B4 B5 63.0(2) 3_776 .
B5 B3 B4 B6 100.67(18) 3_776 .
B5 B3 B4 Cl4 -150.35(15) 3_776 .
B5 B3 B4 B1A -41.7(3) 3_776 3_776
B5 B3 B6 B1 -1.3(4) 3_776 .
B5 B3 B6 B2 37.49(15) 3_776 .
B5 B3 B6 B4 -100.72(17) 3_776 .
B5 B3 B6 B5 -63.1(2) 3_776 .
B5 B3 B6 Cl6 148.31(16) 3_776 .
B5 B3 B6 B1A 1.9(3) 3_776 .
B5 B4 B6 B1 36.0(3) . .
B5 B4 B6 B2 100.50(18) . .
B5 B4 B6 B3 137.87(17) . .
B5 B4 B6 Cl6 -111.11(18) . .
B5 B4 B6 B1A 37.6(3) . .
B5 B6 B1A B2 136.7(3) . .
B5 B6 B1A B3 36.1(2) . 3_776
B5 B6 B1A B4 97.7(4) . 3_776
B5 B6 B1A O1 -112.6(6) . .
B6 B1 B2 B3 -37.6(3) . .
B6 B1 B2 B4 -140.1(3) . 3_776
B6 B1 B2 B5 -100.0(3) . 3_776
B6 B1 B2 Cl2 109.2(3) . .
B6 B1 B5 B2 100.1(2) . 3_776
B6 B1 B5 B3 139.1(3) . 3_776
B6 B1 B5 B4 36.6(3) . .
B6 B1 B5 Cl5 -110.1(3) . .
B6 B2 B3 B1 -101.7(3) . 3_776
B6 B2 B3 B4 -37.23(15) . .
B6 B2 B3 B5 -138.05(17) . 3_776
B6 B2 B3 Cl3 111.66(18) . .
B6 B2 B3 B1A -100.1(3) . 3_776
B6 B2 B1A B3 95.2(4) . 3_776
B6 B2 B1A B4 135.1(3) . 3_776
B6 B2 B1A B5 35.8(2) . .
B6 B2 B1A O1 -110.3(6) . .
B6 B3 B4 B1 -134.6(3) . 3_776
B6 B3 B4 B2 -101.04(18) . 3_776
B6 B3 B4 B5 -37.71(15) . .
B6 B3 B4 Cl4 108.98(18) . .
B6 B3 B4 B1A -142.4(3) . 3_776
B6 B4 B5 B1 -35.7(3) . .
B6 B4 B5 B2 -138.44(17) . 3_776
B6 B4 B5 B3 -101.06(18) . 3_776
B6 B4 B5 Cl5 112.10(18) . .
B6 B4 B5 B1A -38.0(3) . .
B6 B5 B1A B2 -36.3(2) . .
B6 B5 B1A B3 -137.1(3) . 3_776
B6 B5 B1A B4 -97.9(4) . 3_776
B6 B5 B1A O1 109.0(6) . .
Cl1 B1 B2 B3 -148.6(4) . .
Cl1 B1 B2 B4 108.9(5) . 3_776
Cl1 B1 B2 B5 149.0(4) . 3_776
Cl1 B1 B2 B6 -111.0(5) . .
Cl1 B1 B2 Cl2 -1.8(7) . .
Cl1 B1 B5 B2 -148.3(4) . 3_776
Cl1 B1 B5 B3 -109.3(5) . 3_776
Cl1 B1 B5 B4 148.2(4) . .
Cl1 B1 B5 B6 111.6(5) . .
Cl1 B1 B5 Cl5 1.5(7) . .
Cl1 B1 B6 B2 110.4(5) . .
Cl1 B1 B6 B3 148.7(4) . .
Cl1 B1 B6 B4 -148.0(4) . .
Cl1 B1 B6 B5 -111.3(5) . .
Cl1 B1 B6 Cl6 -0.9(6) . .
Cl2 B2 B3 B1 147.1(3) . 3_776
Cl2 B2 B3 B4 -148.49(15) . .
Cl2 B2 B3 B5 110.69(18) . 3_776
Cl2 B2 B3 B6 -111.25(18) . .
Cl2 B2 B3 Cl3 0.4(3) . .
Cl2 B2 B3 B1A 148.6(3) . 3_776
Cl2 B2 B6 B1 -111.3(4) . .
Cl2 B2 B6 B3 111.43(19) . .
Cl2 B2 B6 B4 148.80(16) . .
Cl2 B2 B6 B5 -147.82(16) . .
Cl2 B2 B6 Cl6 0.4(3) . .
Cl2 B2 B6 B1A -108.6(3) . .
Cl2 B2 B1A B3 -151.0(3) . 3_776
Cl2 B2 B1A B4 -111.0(2) . 3_776
Cl2 B2 B1A B5 149.6(2) . .
Cl2 B2 B1A B6 113.8(2) . .
Cl2 B2 B1A O1 3.5(7) . .
Cl3 B3 B4 B1 113.5(3) . 3_776
Cl3 B3 B4 B2 147.12(16) . 3_776
Cl3 B3 B4 B5 -149.55(15) . .
Cl3 B3 B4 B6 -111.84(18) . .
Cl3 B3 B4 Cl4 -2.9(2) . .
Cl3 B3 B4 B1A 105.8(3) . 3_776
Cl3 B3 B6 B1 -150.1(3) . .
Cl3 B3 B6 B2 -111.2(2) . .
Cl3 B3 B6 B4 110.6(2) . .
Cl3 B3 B6 B5 148.17(17) . .
Cl3 B3 B6 Cl6 -0.4(3) . .
Cl3 B3 B6 B1A -146.8(3) . .
Cl4 B4 B5 B1 -145.1(3) . .
Cl4 B4 B5 B2 112.13(18) . 3_776
Cl4 B4 B5 B3 149.51(15) . 3_776
Cl4 B4 B5 B6 -109.44(18) . .
Cl4 B4 B5 Cl5 2.7(2) . .
Cl4 B4 B5 B1A -147.4(3) . .
Cl4 B4 B6 B1 146.3(3) . .
Cl4 B4 B6 B2 -149.21(16) . .
Cl4 B4 B6 B3 -111.83(19) . .
Cl4 B4 B6 B5 110.29(18) . .
Cl4 B4 B6 Cl6 -0.8(2) . .
Cl4 B4 B6 B1A 147.9(3) . .
Cl5 B5 B6 B1 111.8(4) . .
Cl5 B5 B6 B2 149.53(16) . .
Cl5 B5 B6 B3 -147.11(17) . .
Cl5 B5 B6 B4 -109.5(2) . .
Cl5 B5 B6 Cl6 1.4(3) . .
Cl5 B5 B6 B1A 111.3(3) . .
Cl5 B5 B1A B2 -149.0(2) . .
Cl5 B5 B1A B3 110.1(2) . 3_776
Cl5 B5 B1A B4 149.3(2) . 3_776
Cl5 B5 B1A B6 -112.8(2) . .
Cl5 B5 B1A O1 -3.8(7) . .
Cl6 B6 B1A B2 -111.0(2) . .
Cl6 B6 B1A B3 148.3(2) . 3_776
Cl6 B6 B1A B4 -150.0(2) . 3_776
Cl6 B6 B1A B5 112.2(2) . .
Cl6 B6 B1A O1 -0.4(7) . .
B1A B2 B3 B4 1.0(3) . .
B1A B2 B3 B5 -99.8(3) . 3_776
B1A B2 B3 B6 38.3(3) . .
B1A B2 B3 Cl3 149.9(3) . .
B1A B2 B3 B1A -61.9(5) . 3_776
B1A B2 B6 B3 -140.0(3) . .
B1A B2 B6 B4 -102.6(3) . .
B1A B2 B6 B5 -39.2(3) . .
B1A B2 B6 Cl6 109.0(3) . .
B1A B3 B4 B2 41.3(3) 3_776 3_776
B1A B3 B4 B5 104.7(3) 3_776 .
B1A B3 B4 B6 142.4(3) 3_776 .
B1A B3 B4 Cl4 -108.6(3) 3_776 .
B1A B3 B6 B2 104.6(3) 3_776 .
B1A B3 B6 B4 -33.6(3) 3_776 .
B1A B3 B6 B5 4.0(3) 3_776 .
B1A B3 B6 Cl6 -144.6(3) 3_776 .
B1A B3 B6 B1A 69.0(5) 3_776 .
B1A B4 B5 B2 -35.3(3) 3_776 3_776
B1A B4 B5 B3 2.1(3) 3_776 3_776
B1A B4 B5 B6 103.1(3) 3_776 .
B1A B4 B5 Cl5 -144.8(3) 3_776 .
B1A B4 B5 B1A 65.2(5) 3_776 .
B1A B4 B6 B2 -2.3(3) 3_776 .
B1A B4 B6 B3 35.1(3) 3_776 .
B1A B4 B6 B5 -102.8(3) 3_776 .
B1A B4 B6 Cl6 146.1(3) 3_776 .
B1A B4 B6 B1A -65.2(4) 3_776 .
B1A B5 B6 B2 38.2(3) . .
B1A B5 B6 B3 101.5(3) . .
B1A B5 B6 B4 139.1(3) . .
B1A B5 B6 Cl6 -109.9(3) . .
